data_7245794
loop_
_publ_author_name
'Zhu, Can-Ming'
'Liang, Rong-Bin'
'Xiao, Yonghong'
'Zhou, Wei'
'Tong, Qing-Xiao'
'Zhong, Jian-Ji'

_publ_section_title
;
 Metal-free and site-selective \a-C--H functionalization of
 tetrahydrofuran enabled by the photocatalytic generation of bromine
 radicals
;
_journal_issue 3
_journal_name_full 'Green Chemistry'
_journal_page_first 960
_journal_page_last 965
_journal_paper_doi 10.1039/D2GC03347J
_journal_volume 25
_journal_year 2023
_chemical_formula_moiety 'C16 H16 O S'
_chemical_formula_sum 'C16 H16 O S'
_chemical_formula_weight 256.35
_space_group_crystal_system monoclinic
_space_group_IT_number 14
_space_group_name_Hall '-P 2yn'
_space_group_name_H-M_alt 'P 1 21/n 1'
_atom_sites_solution_hydrogens geom
_atom_sites_solution_primary dual
_audit_block_doi 10.5517/ccdc.csd.cc2bk2cc
_audit_creation_date 2022-03-08
_audit_creation_method
;
Olex2 1.5-alpha
(compiled 2022.02.24 svn.r684696ac for OlexSys, GUI svn.r6476)
;
_audit_update_record
;
2022-03-23 deposited with the CCDC.	2022-10-28 downloaded from the CCDC.
;
_cell_angle_alpha 90
_cell_angle_beta 91.536(5)
_cell_angle_gamma 90
_cell_formula_units_Z 4
_cell_length_a 6.0752(3)
_cell_length_b 9.8777(5)
_cell_length_c 22.1887(13)
_cell_measurement_reflns_used 2423
_cell_measurement_temperature 293(2)
_cell_measurement_theta_max 70.0540
_cell_measurement_theta_min 4.9060
_cell_volume 1331.04(12)
_computing_cell_refinement 'CrysAlisPro 1.171.39.28b (Rigaku OD, 2015)'
_computing_data_collection 'CrysAlisPro 1.171.39.28b (Rigaku OD, 2015)'
_computing_data_reduction 'CrysAlisPro 1.171.39.28b (Rigaku OD, 2015)'
_computing_molecular_graphics 'Olex2 1.5-alpha (Dolomanov et al., 2009)'
_computing_publication_material 'Olex2 1.5-alpha (Dolomanov et al., 2009)'
_computing_structure_refinement 'SHELXL 2018/3 (Sheldrick, 2015)'
_computing_structure_solution 'SHELXT 2014/5 (Sheldrick, 2014)'
_diffrn_ambient_temperature 293(2)
_diffrn_detector 'CCD plate'
_diffrn_measured_fraction_theta_full 0.988
_diffrn_measured_fraction_theta_max 0.964
_diffrn_measurement_details
;
List of Runs (angles in degrees, time in seconds):

  # Type    Start    End  Width  t~exp~   \w     \q     \k     \f   Frames
#--------------------------------------------------------------------------
  1  \w     43.00  80.00   0.50    1.50    --    0.00  57.00  60.00   74
  2  \w    -78.00 -24.00   0.50    1.50    --    0.00 -57.00  30.00  108
  3  \w    -21.00  18.00   0.50    1.50    --    0.00  57.00  60.00   78
  4  \w     58.00 108.00   0.50    6.00    --   89.30  82.00-180.00  100
  5  \w     62.00 135.00   0.50    6.00    --   89.30  82.00-150.00  146
  6  \w     57.00 164.00   0.50    6.00    --   89.30  82.00   0.00  214
  7  \w     80.00 111.00   0.50    6.00    --   89.30 -61.00  60.00   62
  8  \w      6.00  56.00   0.50    6.00    --   89.30 -61.00  60.00  100
  9  \w    130.00 179.00   0.50    6.00    --   89.30  82.00-180.00   98
 10  \w     65.00 127.00   0.50    6.00    --   89.30  61.00   0.00  124
 11  \w     50.00 122.00   0.50    6.00    --   89.30 -82.00  90.00  144
;
_diffrn_measurement_device 'four-circle diffractometer'
_diffrn_measurement_device_type 'XtaLAB AFC12 (RINC): Kappa single'
_diffrn_measurement_method '\w scans'
_diffrn_orient_matrix_type 'CrysAlisPro convention (1999,Acta A55,543-557)'
_diffrn_orient_matrix_UB_11 -0.0083343000
_diffrn_orient_matrix_UB_12 0.1437446000
_diffrn_orient_matrix_UB_13 -0.0269173000
_diffrn_orient_matrix_UB_21 -0.1900532000
_diffrn_orient_matrix_UB_22 -0.0431812000
_diffrn_orient_matrix_UB_23 -0.0430664000
_diffrn_orient_matrix_UB_31 -0.1678405000
_diffrn_orient_matrix_UB_32 0.0421372000
_diffrn_orient_matrix_UB_33 0.0474149000
_diffrn_radiation_monochromator graphite
_diffrn_radiation_probe x-ray
_diffrn_radiation_type 'Cu K\a'
_diffrn_radiation_wavelength 1.54184
_diffrn_reflns_av_R_equivalents 0.0235
_diffrn_reflns_av_unetI/netI 0.0325
_diffrn_reflns_Laue_measured_fraction_full 0.988
_diffrn_reflns_Laue_measured_fraction_max 0.964
_diffrn_reflns_limit_h_max 5
_diffrn_reflns_limit_h_min -7
_diffrn_reflns_limit_k_max 10
_diffrn_reflns_limit_k_min -11
_diffrn_reflns_limit_l_max 25
_diffrn_reflns_limit_l_min -26
_diffrn_reflns_number 5767
_diffrn_reflns_point_group_measured_fraction_full 0.988
_diffrn_reflns_point_group_measured_fraction_max 0.964
_diffrn_reflns_theta_full 67.684
_diffrn_reflns_theta_max 70.816
_diffrn_reflns_theta_min 3.986
_diffrn_source 'fine-focus sealed X-ray tube'
_diffrn_source_type 'Enhance (Cu) X-ray Source'
_exptl_absorpt_coefficient_mu 2.020
_exptl_absorpt_correction_T_max 1.00000
_exptl_absorpt_correction_T_min 0.79162
_exptl_absorpt_correction_type multi-scan
_exptl_absorpt_process_details
;
CrysAlisPro 1.171.39.28b (Rigaku Oxford Diffraction, 2015)
Empirical absorption correction using spherical harmonics,
 implemented in SCALE3 ABSPACK scaling algorithm.
;
_exptl_crystal_colour 'clear light colourless'
_exptl_crystal_colour_lustre clear
_exptl_crystal_colour_modifier light
_exptl_crystal_colour_primary colourless
_exptl_crystal_density_diffrn 1.279
_exptl_crystal_description irregular
_exptl_crystal_F_000 544
_exptl_crystal_size_max 0.05
_exptl_crystal_size_mid 0.03
_exptl_crystal_size_min 0.01
_refine_diff_density_max 0.342
_refine_diff_density_min -0.223
_refine_diff_density_rms 0.051
_refine_ls_extinction_method none
_refine_ls_goodness_of_fit_ref 1.069
_refine_ls_hydrogen_treatment constr
_refine_ls_matrix_type full
_refine_ls_number_parameters 163
_refine_ls_number_reflns 2471
_refine_ls_number_restraints 0
_refine_ls_restrained_S_all 1.069
_refine_ls_R_factor_all 0.0621
_refine_ls_R_factor_gt 0.0538
_refine_ls_shift/su_max 0.000
_refine_ls_shift/su_mean 0.000
_refine_ls_structure_factor_coef Fsqd
_refine_ls_weighting_details 'w=1/[\s^2^(Fo^2^)+(0.0594P)^2^+0.7043P] where P=(Fo^2^+2Fc^2^)/3'
_refine_ls_weighting_scheme calc
_refine_ls_wR_factor_gt 0.1380
_refine_ls_wR_factor_ref 0.1429
_reflns_Friedel_coverage 0.000
_reflns_number_gt 2075
_reflns_number_total 2471
_reflns_threshold_expression 'I > 2\s(I)'
_cod_data_source_file d2gc03347j2.cif
_cod_data_source_block 1
_cod_depositor_comments 'Adding full bibliography for 7245794.cif.'
_cod_database_code 7245794
_shelx_shelxl_version_number 2018/3
_chemical_oxdiff_formula 'C H O N S'
_shelx_space_group_comment
;
The symmetry employed for this shelxl refinement is uniquely defined
by the following loop, which should always be used as a source of
symmetry information in preference to the above space-group names.
They are only intended as comments.
;
_shelx_estimated_absorpt_t_max 0.980
_shelx_estimated_absorpt_t_min 0.906
_olex2_refinement_description
;
1. Fixed Uiso
 At 1.2 times of:
  All C(H) groups, All C(H,H) groups
2.a Ternary CH refined with riding coordinates:
 C13(H13)
2.b Secondary CH2 refined with riding coordinates:
 C14(H14A,H14B), C15(H15A,H15B), C16(H16A,H16B)
2.c Aromatic/amide H refined with riding coordinates:
 C8(H8), C9(H9), C3(H3), C12(H12), C5(H5), C11(H11), C2(H2), C1(H1), C6(H6)
;
_olex2_submission_special_instructions 'No special instructions were received'
_oxdiff_exptl_absorpt_empirical_details
;
Empirical correction (ABSPACK) includes:
- Absorption correction using spherical harmonics
- Frame scaling
;
_oxdiff_exptl_absorpt_empirical_full_max 1.369
_oxdiff_exptl_absorpt_empirical_full_min 0.774

loop_
_space_group_symop_operation_xyz
'x, y, z'
'-x+1/2, y+1/2, -z+1/2'
'-x, -y, -z'
'x-1/2, -y-1/2, z-1/2'

loop_
_atom_site_label
_atom_site_type_symbol
_atom_site_fract_x
_atom_site_fract_y
_atom_site_fract_z
_atom_site_U_iso_or_equiv
_atom_site_adp_type
_atom_site_occupancy
_atom_site_site_symmetry_order
_atom_site_calc_flag
_atom_site_refinement_flags_posn
_atom_site_refinement_flags_adp
_atom_site_refinement_flags_occupancy
_atom_site_disorder_assembly
_atom_site_disorder_group
S1 S 0.13854(11) 0.56325(7) 0.61449(3) 0.0636(2) Uani 1 1 d . . . . .
C4 C 0.7605(4) 0.4805(2) 0.82917(10) 0.0493(5) Uani 1 1 d . . . . .
C7 C 0.6006(4) 0.4998(2) 0.77814(10) 0.0476(5) Uani 1 1 d . . . . .
O1 O -0.0204(4) 0.3086(2) 0.60977(12) 0.1035(9) Uani 1 1 d . . . . .
C10 C 0.3061(4) 0.5340(2) 0.67956(10) 0.0504(5) Uani 1 1 d . . . . .
C8 C 0.5807(4) 0.6233(2) 0.74853(11) 0.0534(6) Uani 1 1 d . . . . .
H8 H 0.667605 0.695722 0.761478 0.064 Uiso 1 1 calc R U . . .
C9 C 0.4354(4) 0.6410(3) 0.70047(11) 0.0548(6) Uani 1 1 d . . . . .
H9 H 0.423723 0.725162 0.681889 0.066 Uiso 1 1 calc R U . . .
C3 C 0.9653(4) 0.5449(3) 0.82913(11) 0.0570(6) Uani 1 1 d . . . . .
H3 H 1.001272 0.600296 0.796967 0.068 Uiso 1 1 calc R U . . .
C12 C 0.4663(4) 0.3943(2) 0.75764(11) 0.0525(6) Uani 1 1 d . . . . .
H12 H 0.473670 0.311144 0.777278 0.063 Uiso 1 1 calc R U . . .
C5 C 0.7134(4) 0.3975(3) 0.87771(11) 0.0579(6) Uani 1 1 d . . . . .
H5 H 0.578775 0.352809 0.878482 0.069 Uiso 1 1 calc R U . . .
C11 C 0.3227(4) 0.4099(2) 0.70890(11) 0.0546(6) Uani 1 1 d . . . . .
H11 H 0.236710 0.337320 0.695667 0.065 Uiso 1 1 calc R U . . .
C2 C 1.1148(4) 0.5270(3) 0.87647(13) 0.0656(7) Uani 1 1 d . . . . .
H2 H 1.250401 0.570635 0.875966 0.079 Uiso 1 1 calc R U . . .
C1 C 1.0651(5) 0.4455(3) 0.92410(13) 0.0691(8) Uani 1 1 d . . . . .
H1 H 1.166385 0.434020 0.955863 0.083 Uiso 1 1 calc R U . . .
C13 C -0.0838(4) 0.4443(3) 0.62005(12) 0.0642(7) Uani 1 1 d . . . . .
H13 H -0.147670 0.451484 0.660016 0.077 Uiso 1 1 calc R U . . .
C6 C 0.8642(5) 0.3804(3) 0.92484(12) 0.0679(7) Uani 1 1 d . . . . .
H6 H 0.830127 0.324956 0.957153 0.082 Uiso 1 1 calc R U . . .
C14 C -0.2592(4) 0.4793(3) 0.57188(13) 0.0692(7) Uani 1 1 d . . . . .
H14A H -0.379867 0.529288 0.589034 0.083 Uiso 1 1 calc R U . . .
H14B H -0.197327 0.532162 0.539634 0.083 Uiso 1 1 calc R U . . .
C15 C -0.3339(6) 0.3433(4) 0.54970(15) 0.0842(10) Uani 1 1 d . . . . .
H15A H -0.383460 0.347082 0.507811 0.101 Uiso 1 1 calc R U . . .
H15B H -0.451307 0.307708 0.573868 0.101 Uiso 1 1 calc R U . . .
C16 C -0.1281(6) 0.2607(3) 0.55723(15) 0.0874(10) Uani 1 1 d . . . . .
H16A H -0.163879 0.165440 0.561303 0.105 Uiso 1 1 calc R U . . .
H16B H -0.035349 0.271821 0.522670 0.105 Uiso 1 1 calc R U . . .

loop_
_atom_site_aniso_label
_atom_site_aniso_U_11
_atom_site_aniso_U_22
_atom_site_aniso_U_33
_atom_site_aniso_U_23
_atom_site_aniso_U_13
_atom_site_aniso_U_12
S1 0.0595(4) 0.0662(4) 0.0644(4) 0.0100(3) -0.0111(3) 0.0003(3)
C4 0.0510(12) 0.0447(12) 0.0521(12) -0.0056(10) -0.0011(10) 0.0029(10)
C7 0.0470(12) 0.0461(12) 0.0499(12) -0.0038(10) 0.0014(9) 0.0011(10)
O1 0.1230(19) 0.0620(13) 0.1218(19) -0.0078(12) -0.0675(16) 0.0029(13)
C10 0.0469(12) 0.0527(13) 0.0515(12) -0.0009(10) 0.0014(10) 0.0041(10)
C8 0.0546(13) 0.0455(13) 0.0600(14) -0.0010(11) -0.0021(11) -0.0051(10)
C9 0.0601(14) 0.0455(13) 0.0588(14) 0.0049(11) -0.0010(11) 0.0010(11)
C3 0.0556(13) 0.0588(15) 0.0565(14) -0.0009(11) -0.0004(11) -0.0021(11)
C12 0.0571(13) 0.0421(12) 0.0579(14) 0.0007(10) -0.0042(11) -0.0007(10)
C5 0.0614(14) 0.0531(14) 0.0589(14) 0.0008(11) -0.0020(11) -0.0022(11)
C11 0.0579(13) 0.0450(13) 0.0604(14) -0.0032(11) -0.0074(11) -0.0034(11)
C2 0.0535(14) 0.0717(17) 0.0711(17) -0.0107(14) -0.0087(12) -0.0012(13)
C1 0.0722(17) 0.0735(18) 0.0607(16) -0.0082(14) -0.0169(13) 0.0113(14)
C13 0.0605(15) 0.0726(18) 0.0590(15) -0.0039(13) -0.0069(12) 0.0009(13)
C6 0.0799(18) 0.0661(17) 0.0573(15) 0.0051(13) -0.0063(13) 0.0074(14)
C14 0.0536(14) 0.086(2) 0.0675(17) -0.0029(15) -0.0063(12) 0.0057(14)
C15 0.085(2) 0.092(2) 0.0739(19) 0.0160(17) -0.0239(16) -0.0229(18)
C16 0.121(3) 0.0601(17) 0.080(2) 0.0010(15) -0.0253(19) -0.0090(18)

loop_
_atom_type_symbol
_atom_type_description
_atom_type_scat_dispersion_real
_atom_type_scat_dispersion_imag
_atom_type_scat_source
C C 0.0181 0.0091 'International Tables Vol C Tables 4.2.6.8 and 6.1.1.4'
H H 0.0000 0.0000 'International Tables Vol C Tables 4.2.6.8 and 6.1.1.4'
O O 0.0492 0.0322 'International Tables Vol C Tables 4.2.6.8 and 6.1.1.4'
S S 0.3331 0.5567 'International Tables Vol C Tables 4.2.6.8 and 6.1.1.4'

loop_
_geom_angle_atom_site_label_1
_geom_angle_atom_site_label_2
_geom_angle_atom_site_label_3
_geom_angle
_geom_angle_site_symmetry_1
_geom_angle_site_symmetry_3
_geom_angle_publ_flag
C10 S1 C13 104.74(12) . . ?
C3 C4 C7 120.4(2) . . ?
C5 C4 C7 121.5(2) . . ?
C5 C4 C3 118.1(2) . . ?
C8 C7 C4 121.3(2) . . ?
C8 C7 C12 117.4(2) . . ?
C12 C7 C4 121.3(2) . . ?
C16 O1 C13 109.3(2) . . ?
C9 C10 S1 117.15(18) . . ?
C9 C10 C11 118.8(2) . . ?
C11 C10 S1 124.02(19) . . ?
C7 C8 H8 119.2 . . ?
C9 C8 C7 121.6(2) . . ?
C9 C8 H8 119.2 . . ?
C10 C9 H9 119.8 . . ?
C8 C9 C10 120.5(2) . . ?
C8 C9 H9 119.8 . . ?
C4 C3 H3 119.7 . . ?
C2 C3 C4 120.6(2) . . ?
C2 C3 H3 119.7 . . ?
C7 C12 H12 119.2 . . ?
C11 C12 C7 121.7(2) . . ?
C11 C12 H12 119.2 . . ?
C4 C5 H5 119.6 . . ?
C6 C5 C4 120.8(2) . . ?
C6 C5 H5 119.6 . . ?
C10 C11 H11 119.9 . . ?
C12 C11 C10 120.1(2) . . ?
C12 C11 H11 119.9 . . ?
C3 C2 H2 119.7 . . ?
C1 C2 C3 120.5(3) . . ?
C1 C2 H2 119.7 . . ?
C2 C1 H1 120.1 . . ?
C2 C1 C6 119.8(2) . . ?
C6 C1 H1 120.1 . . ?
S1 C13 H13 109.3 . . ?
O1 C13 S1 113.6(2) . . ?
O1 C13 H13 109.3 . . ?
O1 C13 C14 106.8(2) . . ?
C14 C13 S1 108.4(2) . . ?
C14 C13 H13 109.3 . . ?
C5 C6 H6 119.9 . . ?
C1 C6 C5 120.2(3) . . ?
C1 C6 H6 119.9 . . ?
C13 C14 H14A 111.1 . . ?
C13 C14 H14B 111.1 . . ?
H14A C14 H14B 109.1 . . ?
C15 C14 C13 103.1(3) . . ?
C15 C14 H14A 111.1 . . ?
C15 C14 H14B 111.1 . . ?
C14 C15 H15A 111.4 . . ?
C14 C15 H15B 111.4 . . ?
C14 C15 C16 102.0(2) . . ?
H15A C15 H15B 109.2 . . ?
C16 C15 H15A 111.4 . . ?
C16 C15 H15B 111.4 . . ?
O1 C16 C15 106.1(3) . . ?
O1 C16 H16A 110.5 . . ?
O1 C16 H16B 110.5 . . ?
C15 C16 H16A 110.5 . . ?
C15 C16 H16B 110.5 . . ?
H16A C16 H16B 108.7 . . ?

loop_
_geom_bond_atom_site_label_1
_geom_bond_atom_site_label_2
_geom_bond_distance
_geom_bond_site_symmetry_2
_geom_bond_publ_flag
S1 C10 1.768(2) . ?
S1 C13 1.797(3) . ?
C4 C7 1.484(3) . ?
C4 C3 1.397(3) . ?
C4 C5 1.390(3) . ?
C7 C8 1.389(3) . ?
C7 C12 1.392(3) . ?
O1 C13 1.414(4) . ?
O1 C16 1.404(3) . ?
C10 C9 1.389(3) . ?
C10 C11 1.390(3) . ?
C8 H8 0.9300 . ?
C8 C9 1.377(3) . ?
C9 H9 0.9300 . ?
C3 H3 0.9300 . ?
C3 C2 1.381(4) . ?
C12 H12 0.9300 . ?
C12 C11 1.380(3) . ?
C5 H5 0.9300 . ?
C5 C6 1.382(4) . ?
C11 H11 0.9300 . ?
C2 H2 0.9300 . ?
C2 C1 1.369(4) . ?
C1 H1 0.9300 . ?
C1 C6 1.380(4) . ?
C13 H13 0.9800 . ?
C13 C14 1.528(4) . ?
C6 H6 0.9300 . ?
C14 H14A 0.9700 . ?
C14 H14B 0.9700 . ?
C14 C15 1.496(5) . ?
C15 H15A 0.9700 . ?
C15 H15B 0.9700 . ?
C15 C16 1.499(5) . ?
C16 H16A 0.9700 . ?
C16 H16B 0.9700 . ?

loop_
_geom_torsion_atom_site_label_1
_geom_torsion_atom_site_label_2
_geom_torsion_atom_site_label_3
_geom_torsion_atom_site_label_4
_geom_torsion
_geom_torsion_site_symmetry_1
_geom_torsion_site_symmetry_2
_geom_torsion_site_symmetry_3
_geom_torsion_site_symmetry_4
_geom_torsion_publ_flag
S1 C10 C9 C8 -175.77(19) . . . . ?
S1 C10 C11 C12 176.65(19) . . . . ?
S1 C13 C14 C15 140.6(2) . . . . ?
C4 C7 C8 C9 178.8(2) . . . . ?
C4 C7 C12 C11 -177.7(2) . . . . ?
C4 C3 C2 C1 0.2(4) . . . . ?
C4 C5 C6 C1 -0.4(4) . . . . ?
C7 C4 C3 C2 -179.8(2) . . . . ?
C7 C4 C5 C6 179.9(2) . . . . ?
C7 C8 C9 C10 -1.0(4) . . . . ?
C7 C12 C11 C10 -1.2(4) . . . . ?
O1 C13 C14 C15 17.9(3) . . . . ?
C10 S1 C13 O1 -71.7(2) . . . . ?
C10 S1 C13 C14 169.78(18) . . . . ?
C8 C7 C12 C11 1.6(4) . . . . ?
C9 C10 C11 C12 -0.4(4) . . . . ?
C3 C4 C7 C8 -35.9(3) . . . . ?
C3 C4 C7 C12 143.4(2) . . . . ?
C3 C4 C5 C6 0.7(4) . . . . ?
C3 C2 C1 C6 0.1(4) . . . . ?
C12 C7 C8 C9 -0.5(4) . . . . ?
C5 C4 C7 C8 144.9(2) . . . . ?
C5 C4 C7 C12 -35.8(3) . . . . ?
C5 C4 C3 C2 -0.6(4) . . . . ?
C11 C10 C9 C8 1.5(4) . . . . ?
C2 C1 C6 C5 -0.1(4) . . . . ?
C13 S1 C10 C9 -154.7(2) . . . . ?
C13 S1 C10 C11 28.3(2) . . . . ?
C13 O1 C16 C15 -25.3(4) . . . . ?
C13 C14 C15 C16 -31.5(3) . . . . ?
C14 C15 C16 O1 35.6(3) . . . . ?
C16 O1 C13 S1 -115.0(3) . . . . ?
C16 O1 C13 C14 4.4(3) . . . . ?
